data_4512651
loop_
_publ_author_name
'Samarasekere, Pradeep'
'Wang, Xiqu'
'Kaveevivitchai, Watchareeya'
'Jacobson, Allan J.'

_publ_section_title
;
 Reactions of Rare Earth Hydrated Nitrates and Oxides with Formamide:
 Relevant to Recycling Rare Earth Metals
;
_journal_issue 3
_journal_name_full 'Crystal Growth &amp; Design'
_journal_page_first 1119
_journal_paper_doi 10.1021/cg501421u
_journal_volume 15
_journal_year 2015
_chemical_formula_sum 'C5 H9 Lu N2 O8'
_chemical_formula_weight 400.11
_chemical_name_systematic
;
 ?
;
_space_group_IT_number 5
_symmetry_cell_setting monoclinic
_symmetry_space_group_name_Hall 'C 2y'
_symmetry_space_group_name_H-M 'C 1 2 1'
_atom_sites_solution_hydrogens geom
_atom_sites_solution_primary direct
_atom_sites_solution_secondary difmap
_audit_creation_method SHELXL-97
_cell_angle_alpha 90.00
_cell_angle_beta 109.129(4)
_cell_angle_gamma 90.00
_cell_formula_units_Z 2
_cell_length_a 11.081(3)
_cell_length_b 7.0226(18)
_cell_length_c 6.4850(17)
_cell_measurement_temperature 293(2)
_cell_volume 476.8(2)
_computing_structure_refinement 'SHELXL-97 (Sheldrick, 1997)'
_diffrn_ambient_temperature 293(2)
_diffrn_measured_fraction_theta_full 1.000
_diffrn_measured_fraction_theta_max 0.962
_diffrn_measurement_device_type 'Bruker ApexII'
_diffrn_measurement_method 'narrow frame'
_diffrn_radiation_monochromator graphite
_diffrn_radiation_source 'fine-focus sealed tube'
_diffrn_radiation_type MoK\a
_diffrn_radiation_wavelength 0.71073
_diffrn_reflns_av_R_equivalents 0.0154
_diffrn_reflns_av_sigmaI/netI 0.0098
_diffrn_reflns_limit_h_max 14
_diffrn_reflns_limit_h_min -14
_diffrn_reflns_limit_k_max 9
_diffrn_reflns_limit_k_min -8
_diffrn_reflns_limit_l_max 8
_diffrn_reflns_limit_l_min -8
_diffrn_reflns_number 1733
_diffrn_reflns_theta_full 25.50
_diffrn_reflns_theta_max 28.47
_diffrn_reflns_theta_min 3.33
_exptl_absorpt_coefficient_mu 10.387
_exptl_absorpt_correction_T_max 0.5746
_exptl_absorpt_correction_T_min 0.4231
_exptl_absorpt_correction_type psi-scan
_exptl_absorpt_process_details 'Bruker XPREP 2008/2'
_exptl_crystal_colour Colorless
_exptl_crystal_density_diffrn 2.787
_exptl_crystal_density_method 'not measured'
_exptl_crystal_description Rhomboid
_exptl_crystal_F_000 376
_exptl_crystal_size_max 0.10
_exptl_crystal_size_mid 0.10
_exptl_crystal_size_min 0.06
_refine_diff_density_max 1.170
_refine_diff_density_min -1.014
_refine_diff_density_rms 0.109
_refine_ls_abs_structure_details 'Flack H D (1983), Acta Cryst. A39, 876-881'
_refine_ls_abs_structure_Flack -0.013(14)
_refine_ls_extinction_method none
_refine_ls_goodness_of_fit_ref 1.104
_refine_ls_hydrogen_treatment mixed
_refine_ls_matrix_type full
_refine_ls_number_parameters 74
_refine_ls_number_reflns 1012
_refine_ls_number_restraints 1
_refine_ls_restrained_S_all 1.103
_refine_ls_R_factor_all 0.0105
_refine_ls_R_factor_gt 0.0105
_refine_ls_shift/su_max 0.000
_refine_ls_shift/su_mean 0.000
_refine_ls_structure_factor_coef Fsqd
_refine_ls_weighting_details 'calc w=1/[\s^2^(Fo^2^)+(0.0194P)^2^+1.2250P] where P=(Fo^2^+2Fc^2^)/3'
_refine_ls_weighting_scheme calc
_refine_ls_wR_factor_gt 0.0285
_refine_ls_wR_factor_ref 0.0285
_reflns_number_gt 1012
_reflns_number_total 1012
_reflns_threshold_expression >2sigma(I)
_cod_data_source_file cg501421u_si_001.cif
_cod_data_source_block 9Lu
_cod_depositor_comments
;
The following automatic conversions were performed:

'_symmetry_cell_setting' value 'Monoclinic' changed to 'monoclinic'
according to
/usr/data/users/saulius/crontab/automatic-downloads/rss-feeds/ACS/lib/dictionaries/cif_core.dic
dictionary named 'cif_core.dic' version 2.4.2 from 2011-04-26.

Automatic conversion script
Id: cif_fix_values 3008 2015-01-20 13:52:24Z robertas 

 Adding full bibliography for 4512639--4512651.cif.
;
_cod_original_sg_symbol_H-M C2
_cod_database_code 4512651

loop_
_symmetry_equiv_pos_as_xyz
'x, y, z'
'-x, y, -z'
'x+1/2, y+1/2, z'
'-x+1/2, y+1/2, -z'

loop_
_atom_site_label
_atom_site_type_symbol
_atom_site_fract_x
_atom_site_fract_y
_atom_site_fract_z
_atom_site_U_iso_or_equiv
_atom_site_adp_type
_atom_site_occupancy
_atom_site_symmetry_multiplicity
_atom_site_calc_flag
_atom_site_refinement_flags
Lu1 Lu 0.0000 0.1813 0.0000 0.00824(5) Uani 1 2 d S
O1 O 0.1091(3) -0.0339(4) 0.2620(5) 0.0207(6) Uani 1 1 d .
O3 O -0.0062(3) 0.3291(4) -0.3329(4) 0.0159(5) Uani 1 1 d .
O5 O -0.1707(3) 0.3745(4) -0.1152(5) 0.0202(6) Uani 1 1 d .
O9 O 0.1522(3) 0.0201(5) -0.1220(5) 0.0226(6) Uani 1 1 d .
N1 N 0.1530(4) -0.2987(14) 0.4634(6) 0.0305(13) Uani 1 1 d .
H1A H 0.2173 -0.2470 0.5633 0.037 Uiso 1 1 d R
H1B H 0.1326 -0.4166 0.4766 0.037 Uiso 1 1 d R
C1 C 0.0881(4) -0.2013(6) 0.2958(7) 0.0222(8) Uani 1 1 d .
H1 H 0.0202 -0.2617 0.1924 0.027 Uiso 1 1 calc R
C3 C -0.2357(4) 0.4758(6) -0.0343(6) 0.0199(8) Uani 1 1 d .
H3 H -0.1954 0.5223 0.1058 0.024 Uiso 1 1 calc R
C4 C 0.0000 0.2464(8) -0.5000 0.0166(10) Uani 1 2 d S
H4 H 0.0000 0.1139 -0.5000 0.020 Uiso 1 2 calc SR

loop_
_atom_site_aniso_label
_atom_site_aniso_U_11
_atom_site_aniso_U_22
_atom_site_aniso_U_33
_atom_site_aniso_U_23
_atom_site_aniso_U_13
_atom_site_aniso_U_12
Lu1 0.00694(7) 0.00910(7) 0.00900(7) 0.000 0.00305(5) 0.000
O1 0.0212(14) 0.0186(13) 0.0238(13) 0.0069(10) 0.0096(11) 0.0058(11)
O3 0.0214(13) 0.0151(12) 0.0133(12) -0.0001(9) 0.0086(10) 0.0038(10)
O5 0.0183(13) 0.0247(14) 0.0206(13) 0.0038(10) 0.0103(11) 0.0102(11)
O9 0.0182(13) 0.0293(15) 0.0215(13) 0.0018(11) 0.0080(11) 0.0094(12)
N1 0.0426(18) 0.015(4) 0.0273(14) 0.006(2) 0.0025(13) 0.002(2)
C1 0.026(2) 0.0208(19) 0.0194(17) 0.0006(14) 0.0067(15) 0.0009(15)
C3 0.0165(19) 0.026(2) 0.0176(18) -0.0027(14) 0.0064(14) 0.0017(16)
C4 0.023(2) 0.016(2) 0.012(2) 0.000 0.0081(19) 0.000

loop_
_atom_type_symbol
_atom_type_description
_atom_type_scat_dispersion_real
_atom_type_scat_dispersion_imag
_atom_type_scat_source
C C 0.0033 0.0016 'International Tables Vol C Tables 4.2.6.8 and 6.1.1.4'
H H 0.0000 0.0000 'International Tables Vol C Tables 4.2.6.8 and 6.1.1.4'
Lu Lu -0.4720 5.8584 'International Tables Vol C Tables 4.2.6.8 and 6.1.1.4'
N N 0.0061 0.0033 'International Tables Vol C Tables 4.2.6.8 and 6.1.1.4'
O O 0.0106 0.0060 'International Tables Vol C Tables 4.2.6.8 and 6.1.1.4'

loop_
_geom_angle_atom_site_label_1
_geom_angle_atom_site_label_2
_geom_angle_atom_site_label_3
_geom_angle
_geom_angle_site_symmetry_1
_geom_angle_site_symmetry_3
O5 Lu1 O5 105.72(16) 2 .
O5 Lu1 O1 145.48(10) 2 2
O5 Lu1 O1 88.27(11) . 2
O5 Lu1 O1 88.27(11) 2 .
O5 Lu1 O1 145.48(10) . .
O1 Lu1 O1 97.82(16) 2 .
O5 Lu1 O9 142.20(10) 2 2
O5 Lu1 O9 77.66(11) . 2
O1 Lu1 O9 70.96(10) 2 2
O1 Lu1 O9 72.47(11) . 2
O5 Lu1 O9 77.66(11) 2 .
O5 Lu1 O9 142.20(10) . .
O1 Lu1 O9 72.47(11) 2 .
O1 Lu1 O9 70.96(10) . .
O9 Lu1 O9 122.98(16) 2 .
O5 Lu1 O3 70.34(10) 2 2
O5 Lu1 O3 78.98(10) . 2
O1 Lu1 O3 144.13(10) 2 2
O1 Lu1 O3 76.35(10) . 2
O9 Lu1 O3 73.59(10) 2 2
O9 Lu1 O3 134.40(10) . 2
O5 Lu1 O3 78.98(10) 2 .
O5 Lu1 O3 70.34(10) . .
O1 Lu1 O3 76.35(10) 2 .
O1 Lu1 O3 144.13(10) . .
O9 Lu1 O3 134.40(10) 2 .
O9 Lu1 O3 73.59(10) . .
O3 Lu1 O3 128.19(13) 2 .
C1 O1 Lu1 132.4(3) . .
C4 O3 Lu1 126.2(3) . .
C3 O5 Lu1 138.2(3) . .
C3 O9 Lu1 133.6(3) 3_545 .
C1 N1 H1A 120.2 . .
C1 N1 H1B 119.8 . .
H1A N1 H1B 120.0 . .
O1 C1 N1 124.9(5) . .
O1 C1 H1 117.6 . .
N1 C1 H1 117.6 . .
O9 C3 O5 126.0(4) 3_455 .
O9 C3 H3 117.0 3_455 .
O5 C3 H3 117.0 . .
O3 C4 O3 124.7(5) . 2_554
O3 C4 H4 117.7 . .
O3 C4 H4 117.7 2_554 .

loop_
_geom_bond_atom_site_label_1
_geom_bond_atom_site_label_2
_geom_bond_distance
_geom_bond_site_symmetry_2
Lu1 O5 2.247(3) 2
Lu1 O5 2.247(3) .
Lu1 O1 2.299(3) 2
Lu1 O1 2.299(3) .
Lu1 O9 2.372(3) 2
Lu1 O9 2.372(3) .
Lu1 O3 2.376(3) 2
Lu1 O3 2.376(3) .
O1 C1 1.232(5) .
O3 C4 1.251(4) .
O5 C3 1.245(5) .
O9 C3 1.225(5) 3_545
N1 C1 1.286(8) .
N1 H1A 0.8700 .
N1 H1B 0.8699 .
C1 H1 0.9300 .
C3 O9 1.225(5) 3_455
C3 H3 0.9300 .
C4 O3 1.251(4) 2_554
C4 H4 0.9300 .
